data_2230599
loop_
_publ_author_name
'Wang, Wei'
'Liu, Qing-lei'
'Jia, Xiao-yu'
'Zhang, Jing-jing'
'Gao, Yan'

_publ_section_title
;
 3-[4-Amino-3-(4-methylphenyl)-5-sulfanylidene-4,5-dihydro-1<i>H</i>-1,2,4-triazol-1-yl]-3-(2-chlorophenyl)-1-phenylpropan-1-one
;
_journal_coeditor_code CV5109
_journal_issue 7
_journal_name_full 'Acta Crystallographica Section E'
_journal_page_first o1793
_journal_paper_doi 10.1107/S1600536811023993
_journal_volume 67
_journal_year 2011
_chemical_formula_iupac 'C24 H21 Cl N4 O S'
_chemical_formula_moiety 'C24 H21 Cl N4 O S'
_chemical_formula_sum 'C24 H21 Cl N4 O S'
_chemical_formula_weight 448.96
_chemical_name_systematic
;
3-[4-Amino-3-(4-methylphenyl)-5-sulfanylidene-4,5-dihydro-1<i>H</i>-
1,2,4-triazol-1-yl]-3-(2-chlorophenyl)-1-phenylpropan-1-one
;
_space_group_IT_number 14
_symmetry_cell_setting monoclinic
_symmetry_space_group_name_Hall '-P 2yn'
_symmetry_space_group_name_H-M 'P 1 21/n 1'
_atom_sites_solution_hydrogens geom
_atom_sites_solution_primary direct
_atom_sites_solution_secondary difmap
_cell_angle_alpha 90.00
_cell_angle_beta 94.828(7)
_cell_angle_gamma 90.00
_cell_formula_units_Z 4
_cell_length_a 10.9873(12)
_cell_length_b 11.8220(14)
_cell_length_c 17.438(3)
_cell_measurement_reflns_used 6624
_cell_measurement_temperature 113(2)
_cell_measurement_theta_max 27.2
_cell_measurement_theta_min 1.7
_cell_volume 2257.0(5)
_computing_cell_refinement 'CrystalClear (Rigaku/MSC, 2005)'
_computing_data_collection 'CrystalClear (Rigaku/MSC, 2005)'
_computing_data_reduction 'CrystalClear (Rigaku/MSC, 2005)'
_computing_molecular_graphics 'SHELXTL (Sheldrick, 2008)'
_computing_publication_material 'SHELXTL (Sheldrick, 2008)'
_computing_structure_refinement 'SHELXL97 (Sheldrick, 2008)'
_computing_structure_solution 'SHELXS97 (Sheldrick, 2008)'
_diffrn_ambient_temperature 113(2)
_diffrn_detector_area_resol_mean 14.63
_diffrn_measured_fraction_theta_full 0.997
_diffrn_measured_fraction_theta_max 0.997
_diffrn_measurement_device_type 'Rigaku Saturn CCD area-detector'
_diffrn_measurement_method '\f and \w'
_diffrn_radiation_monochromator multilayer
_diffrn_radiation_source 'rotating anode'
_diffrn_radiation_type 'Mo K\a'
_diffrn_radiation_wavelength 0.71073
_diffrn_reflns_av_R_equivalents 0.0653
_diffrn_reflns_av_sigmaI/netI 0.0614
_diffrn_reflns_limit_h_max 14
_diffrn_reflns_limit_h_min -14
_diffrn_reflns_limit_k_max 15
_diffrn_reflns_limit_k_min -15
_diffrn_reflns_limit_l_max 22
_diffrn_reflns_limit_l_min -20
_diffrn_reflns_number 22007
_diffrn_reflns_theta_full 27.16
_diffrn_reflns_theta_max 27.16
_diffrn_reflns_theta_min 2.08
_diffrn_standards_decay_% 0
_diffrn_standards_interval_count 0
_diffrn_standards_interval_time 0
_diffrn_standards_number 0
_exptl_absorpt_coefficient_mu 0.285
_exptl_absorpt_correction_T_max 0.9775
_exptl_absorpt_correction_T_min 0.9193
_exptl_absorpt_correction_type multi-scan
_exptl_absorpt_process_details '(CrystalClear; Rigaku/MSC, 2005)'
_exptl_crystal_colour colourless
_exptl_crystal_density_diffrn 1.321
_exptl_crystal_density_method 'not measured'
_exptl_crystal_description prism
_exptl_crystal_F_000 936
_exptl_crystal_size_max 0.30
_exptl_crystal_size_mid 0.08
_exptl_crystal_size_min 0.08
_refine_diff_density_max 0.931
_refine_diff_density_min -0.764
_refine_ls_extinction_method none
_refine_ls_goodness_of_fit_ref 1.112
_refine_ls_hydrogen_treatment mixed
_refine_ls_matrix_type full
_refine_ls_number_parameters 289
_refine_ls_number_reflns 4989
_refine_ls_number_restraints 0
_refine_ls_restrained_S_all 1.112
_refine_ls_R_factor_all 0.0807
_refine_ls_R_factor_gt 0.0603
_refine_ls_shift/su_max 0.002
_refine_ls_shift/su_mean 0.000
_refine_ls_structure_factor_coef Fsqd
_refine_ls_weighting_details 'w=1/[\s^2^(Fo^2^)+(0.0580P)^2^+0.3265P] where P=(Fo^2^+2Fc^2^)/3'
_refine_ls_weighting_scheme calc
_refine_ls_wR_factor_gt 0.1331
_refine_ls_wR_factor_ref 0.1447
_reflns_number_gt 3972
_reflns_number_total 4989
_reflns_threshold_expression I>2\s(I)
_cod_data_source_file cv5109.cif
_cod_data_source_block I
_cod_original_cell_volume 2257.1(5)
_cod_original_sg_symbol_H-M 'P 21/n'
_cod_database_code 2230599
_cod_database_fobs_code 2230599

loop_
_symmetry_equiv_pos_as_xyz
'x, y, z'
'-x+1/2, y+1/2, -z+1/2'
'-x, -y, -z'
'x-1/2, -y-1/2, z-1/2'

loop_
_atom_site_type_symbol
_atom_site_label
_atom_site_fract_x
_atom_site_fract_y
_atom_site_fract_z
_atom_site_U_iso_or_equiv
_atom_site_adp_type
_atom_site_calc_flag
_atom_site_refinement_flags
_atom_site_occupancy
_atom_site_symmetry_multiplicity
_atom_site_disorder_assembly
_atom_site_disorder_group
S S1 0.02423(6) 0.49557(5) 0.11191(4) 0.03397(19) Uani d . 1 1 . .
Cl Cl1 -0.32308(8) 0.64505(9) 0.19347(5) 0.0734(3) Uani d . 1 1 . .
O O1 0.05692(16) 0.81675(14) 0.24353(10) 0.0345(4) Uani d . 1 1 . .
N N1 0.00694(16) 0.72168(16) 0.08127(10) 0.0235(4) Uani d . 1 1 . .
N N2 0.06436(17) 0.80772(15) 0.04491(11) 0.0248(4) Uani d . 1 1 . .
N N3 0.15533(16) 0.64405(16) 0.03124(11) 0.0260(4) Uani d . 1 1 . .
N N4 0.2416(2) 0.5653(2) 0.00864(18) 0.0378(6) Uani d . 1 1 . .
C C1 0.0594(2) 0.61979(19) 0.07433(13) 0.0253(5) Uani d . 1 1 . .
C C2 0.15630(19) 0.75776(19) 0.01521(13) 0.0234(5) Uani d . 1 1 . .
C C3 -0.1037(2) 0.7430(2) 0.12081(13) 0.0254(5) Uani d . 1 1 . .
H H3 -0.1025 0.6921 0.1667 0.030 Uiso calc R 1 1 . .
C C4 -0.1022(2) 0.86520(19) 0.14850(13) 0.0265(5) Uani d . 1 1 . .
H H4C -0.1026 0.9162 0.1034 0.032 Uiso calc R 1 1 . .
H H4D -0.1772 0.8801 0.1745 0.032 Uiso calc R 1 1 . .
C C5 0.0087(2) 0.8918(2) 0.20371(13) 0.0248(5) Uani d . 1 1 . .
C C6 0.05468(19) 1.01009(19) 0.20922(12) 0.0238(5) Uani d . 1 1 . .
C C7 0.1565(2) 1.0353(2) 0.25923(15) 0.0358(6) Uani d . 1 1 . .
H H7 0.1963 0.9764 0.2888 0.043 Uiso calc R 1 1 . .
C C8 0.2006(3) 1.1444(2) 0.26661(16) 0.0448(7) Uani d . 1 1 . .
H H8 0.2718 1.1598 0.2998 0.054 Uiso calc R 1 1 . .
C C9 0.1412(2) 1.2315(2) 0.22572(16) 0.0422(7) Uani d . 1 1 . .
H H9 0.1695 1.3071 0.2320 0.051 Uiso calc R 1 1 . .
C C10 0.0406(2) 1.2074(2) 0.17581(16) 0.0412(7) Uani d . 1 1 . .
H H10 -0.0002 1.2667 0.1473 0.049 Uiso calc R 1 1 . .
C C11 -0.0015(2) 1.0977(2) 0.16691(14) 0.0321(6) Uani d . 1 1 . .
H H11 -0.0698 1.0821 0.1314 0.038 Uiso calc R 1 1 . .
C C12 -0.2167(2) 0.7165(2) 0.06798(14) 0.0276(5) Uani d . 1 1 . .
C C13 -0.3211(2) 0.6709(2) 0.09597(16) 0.0413(7) Uani d . 1 1 . .
C C14 -0.4247(2) 0.6455(2) 0.0482(2) 0.0495(8) Uani d . 1 1 . .
H H14 -0.4943 0.6136 0.0689 0.059 Uiso calc R 1 1 . .
C C15 -0.4263(3) 0.6667(2) -0.02916(19) 0.0473(8) Uani d . 1 1 . .
H H15 -0.4967 0.6487 -0.0623 0.057 Uiso calc R 1 1 . .
C C16 -0.3258(3) 0.7140(2) -0.05900(16) 0.0416(7) Uani d . 1 1 . .
H H16 -0.3274 0.7299 -0.1125 0.050 Uiso calc R 1 1 . .
C C17 -0.2220(2) 0.7383(2) -0.01052(15) 0.0337(6) Uani d . 1 1 . .
H H17 -0.1530 0.7706 -0.0316 0.040 Uiso calc R 1 1 . .
C C18 0.24385(19) 0.8188(2) -0.02880(13) 0.0249(5) Uani d . 1 1 . .
C C19 0.2891(2) 0.7736(2) -0.09446(14) 0.0320(6) Uani d . 1 1 . .
H H19 0.2670 0.6993 -0.1110 0.038 Uiso calc R 1 1 . .
C C20 0.3669(2) 0.8382(2) -0.13548(14) 0.0361(6) Uani d . 1 1 . .
H H20 0.3978 0.8068 -0.1801 0.043 Uiso calc R 1 1 . .
C C21 0.4010(2) 0.9470(2) -0.11339(14) 0.0345(6) Uani d . 1 1 . .
C C22 0.3555(2) 0.9906(2) -0.04791(15) 0.0317(6) Uani d . 1 1 . .
H H22 0.3780 1.0649 -0.0314 0.038 Uiso calc R 1 1 . .
C C23 0.2777(2) 0.9280(2) -0.00594(14) 0.0279(5) Uani d . 1 1 . .
H H23 0.2472 0.9598 0.0387 0.033 Uiso calc R 1 1 . .
C C24 0.4854(3) 1.0158(3) -0.15917(17) 0.0521(8) Uani d . 1 1 . .
H H24A 0.5002 1.0896 -0.1345 0.078 Uiso calc R 1 1 . .
H H24B 0.4476 1.0268 -0.2116 0.078 Uiso calc R 1 1 . .
H H24C 0.5631 0.9757 -0.1611 0.078 Uiso calc R 1 1 . .
H H4A 0.257(3) 0.526(3) 0.0465(18) 0.046(10) Uiso d . 1 1 . .
H H4B 0.201(3) 0.518(2) -0.0274(16) 0.040(8) Uiso d . 1 1 . .

loop_
_atom_site_aniso_label
_atom_site_aniso_U_11
_atom_site_aniso_U_22
_atom_site_aniso_U_33
_atom_site_aniso_U_12
_atom_site_aniso_U_13
_atom_site_aniso_U_23
S1 0.0322(3) 0.0223(4) 0.0465(4) -0.0008(3) -0.0020(3) 0.0056(3)
Cl1 0.0556(5) 0.1144(8) 0.0517(5) -0.0340(5) 0.0137(4) 0.0089(5)
O1 0.0406(10) 0.0255(10) 0.0351(10) 0.0017(8) -0.0099(8) 0.0046(8)
N1 0.0227(10) 0.0214(10) 0.0258(10) 0.0006(8) -0.0008(7) 0.0011(8)
N2 0.0253(10) 0.0208(10) 0.0283(11) 0.0008(8) 0.0015(8) 0.0007(8)
N3 0.0202(10) 0.0208(11) 0.0364(12) 0.0037(8) -0.0021(8) -0.0019(9)
N4 0.0296(12) 0.0249(13) 0.0590(17) 0.0091(10) 0.0051(11) -0.0017(12)
C1 0.0211(11) 0.0233(13) 0.0299(13) 0.0008(9) -0.0067(9) -0.0037(10)
C2 0.0222(11) 0.0216(12) 0.0254(12) 0.0027(9) -0.0044(9) -0.0011(9)
C3 0.0259(12) 0.0256(13) 0.0247(12) -0.0005(10) 0.0023(9) -0.0007(10)
C4 0.0246(12) 0.0261(13) 0.0284(13) 0.0019(10) 0.0000(9) -0.0029(10)
C5 0.0246(12) 0.0273(13) 0.0226(12) 0.0033(10) 0.0017(9) -0.0028(10)
C6 0.0225(11) 0.0271(13) 0.0221(12) 0.0001(9) 0.0033(9) 0.0000(9)
C7 0.0364(14) 0.0276(14) 0.0413(15) 0.0038(11) -0.0102(11) 0.0013(12)
C8 0.0398(16) 0.0377(17) 0.0529(18) -0.0070(13) -0.0200(13) 0.0024(13)
C9 0.0423(15) 0.0306(15) 0.0521(18) -0.0129(12) -0.0046(13) 0.0048(13)
C10 0.0408(15) 0.0325(15) 0.0476(17) -0.0059(12) -0.0124(12) 0.0124(13)
C11 0.0292(13) 0.0299(14) 0.0352(14) -0.0032(10) -0.0088(10) 0.0087(11)
C12 0.0230(12) 0.0246(13) 0.0346(14) 0.0003(10) -0.0006(9) -0.0075(11)
C13 0.0343(14) 0.0441(17) 0.0453(16) -0.0057(12) 0.0026(12) -0.0060(13)
C14 0.0254(14) 0.0420(18) 0.080(2) -0.0056(12) -0.0003(14) -0.0081(16)
C15 0.0326(15) 0.0358(16) 0.069(2) 0.0100(12) -0.0210(14) -0.0123(15)
C16 0.0424(16) 0.0352(16) 0.0441(16) 0.0098(12) -0.0157(12) -0.0064(13)
C17 0.0323(13) 0.0302(14) 0.0369(15) 0.0044(11) -0.0067(10) -0.0023(11)
C18 0.0188(11) 0.0264(13) 0.0290(12) 0.0058(9) -0.0016(9) 0.0037(10)
C19 0.0290(13) 0.0350(15) 0.0313(14) 0.0040(11) -0.0022(10) -0.0027(11)
C20 0.0304(13) 0.0516(18) 0.0265(13) 0.0094(12) 0.0028(10) 0.0013(12)
C21 0.0227(12) 0.0462(17) 0.0339(14) 0.0019(11) -0.0010(10) 0.0110(12)
C22 0.0270(13) 0.0299(14) 0.0377(14) -0.0024(10) -0.0001(10) 0.0065(11)
C23 0.0264(12) 0.0278(14) 0.0293(13) 0.0043(10) 0.0016(9) 0.0013(10)
C24 0.0441(17) 0.071(2) 0.0422(18) -0.0056(15) 0.0100(13) 0.0162(15)

loop_
_atom_type_symbol
_atom_type_description
_atom_type_scat_dispersion_real
_atom_type_scat_dispersion_imag
_atom_type_scat_source
C C 0.0033 0.0016
; International Tables
Vol. C, Tables 4.2.6.8 and 6.1.1.4
;
H H 0.0000 0.0000
; International Tables
Vol. C, Tables 4.2.6.8 and 6.1.1.4
;
N N 0.0061 0.0033
; International Tables
Vol. C, Tables 4.2.6.8 and 6.1.1.4
;
O O 0.0106 0.0106
; International Tables
Vol. C, Tables 4.2.6.8 and 6.1.1.4
;
S S 0.1246 0.1246
; International Tables
Vol. C, Tables 4.2.6.8 and 6.1.1.4
;
Cl Cl 0.1484 0.1585
; International Tables
Vol. C, Tables 4.2.6.8 and 6.1.1.4
;

loop_
_geom_angle_atom_site_label_1
_geom_angle_atom_site_label_2
_geom_angle_atom_site_label_3
_geom_angle_site_symmetry_1
_geom_angle_site_symmetry_3
_geom_angle
_geom_angle_publ_flag
C1 N1 N2 . . 113.77(18) ?
C1 N1 C3 . . 124.99(19) ?
N2 N1 C3 . . 121.21(18) ?
C2 N2 N1 . . 104.26(18) ?
C2 N3 C1 . . 109.56(18) ?
C2 N3 N4 . . 124.99(19) ?
C1 N3 N4 . . 125.4(2) ?
N3 N4 H4A . . 104(2) ?
N3 N4 H4B . . 107.0(17) ?
H4A N4 H4B . . 105(3) ?
N1 C1 N3 . . 102.49(19) ?
N1 C1 S1 . . 129.67(18) ?
N3 C1 S1 . . 127.75(17) ?
N2 C2 N3 . . 109.91(19) ?
N2 C2 C18 . . 123.0(2) ?
N3 C2 C18 . . 127.1(2) ?
N1 C3 C12 . . 110.34(18) ?
N1 C3 C4 . . 108.91(18) ?
C12 C3 C4 . . 112.02(18) ?
N1 C3 H3 . . 108.5 ?
C12 C3 H3 . . 108.5 ?
C4 C3 H3 . . 108.5 ?
C5 C4 C3 . . 112.57(19) ?
C5 C4 H4C . . 109.1 ?
C3 C4 H4C . . 109.1 ?
C5 C4 H4D . . 109.1 ?
C3 C4 H4D . . 109.1 ?
H4C C4 H4D . . 107.8 ?
O1 C5 C6 . . 121.2(2) ?
O1 C5 C4 . . 119.8(2) ?
C6 C5 C4 . . 119.02(19) ?
C11 C6 C7 . . 118.2(2) ?
C11 C6 C5 . . 122.3(2) ?
C7 C6 C5 . . 119.5(2) ?
C8 C7 C6 . . 121.0(2) ?
C8 C7 H7 . . 119.5 ?
C6 C7 H7 . . 119.5 ?
C7 C8 C9 . . 120.0(2) ?
C7 C8 H8 . . 120.0 ?
C9 C8 H8 . . 120.0 ?
C10 C9 C8 . . 119.4(3) ?
C10 C9 H9 . . 120.3 ?
C8 C9 H9 . . 120.3 ?
C9 C10 C11 . . 120.6(2) ?
C9 C10 H10 . . 119.7 ?
C11 C10 H10 . . 119.7 ?
C10 C11 C6 . . 120.8(2) ?
C10 C11 H11 . . 119.6 ?
C6 C11 H11 . . 119.6 ?
C17 C12 C13 . . 116.8(2) ?
C17 C12 C3 . . 121.6(2) ?
C13 C12 C3 . . 121.6(2) ?
C14 C13 C12 . . 122.2(3) ?
C14 C13 Cl1 . . 118.3(2) ?
C12 C13 Cl1 . . 119.5(2) ?
C15 C14 C13 . . 119.5(3) ?
C15 C14 H14 . . 120.2 ?
C13 C14 H14 . . 120.2 ?
C14 C15 C16 . . 120.1(3) ?
C14 C15 H15 . . 119.9 ?
C16 C15 H15 . . 119.9 ?
C15 C16 C17 . . 119.7(3) ?
C15 C16 H16 . . 120.1 ?
C17 C16 H16 . . 120.1 ?
C12 C17 C16 . . 121.6(3) ?
C12 C17 H17 . . 119.2 ?
C16 C17 H17 . . 119.2 ?
C23 C18 C19 . . 119.0(2) ?
C23 C18 C2 . . 118.5(2) ?
C19 C18 C2 . . 122.4(2) ?
C20 C19 C18 . . 119.4(2) ?
C20 C19 H19 . . 120.3 ?
C18 C19 H19 . . 120.3 ?
C21 C20 C19 . . 122.1(2) ?
C21 C20 H20 . . 119.0 ?
C19 C20 H20 . . 119.0 ?
C22 C21 C20 . . 117.9(2) ?
C22 C21 C24 . . 121.0(3) ?
C20 C21 C24 . . 121.1(2) ?
C21 C22 C23 . . 121.2(2) ?
C21 C22 H22 . . 119.4 ?
C23 C22 H22 . . 119.4 ?
C22 C23 C18 . . 120.4(2) ?
C22 C23 H23 . . 119.8 ?
C18 C23 H23 . . 119.8 ?
C21 C24 H24A . . 109.5 ?
C21 C24 H24B . . 109.5 ?
H24A C24 H24B . . 109.5 ?
C21 C24 H24C . . 109.5 ?
H24A C24 H24C . . 109.5 ?
H24B C24 H24C . . 109.5 ?

loop_
_geom_bond_atom_site_label_1
_geom_bond_atom_site_label_2
_geom_bond_site_symmetry_2
_geom_bond_distance
_geom_bond_publ_flag
S1 C1 . 1.667(2) ?
Cl1 C13 . 1.730(3) ?
O1 C5 . 1.220(3) ?
N1 C1 . 1.345(3) ?
N1 N2 . 1.379(2) ?
N1 C3 . 1.468(3) ?
N2 C2 . 1.314(3) ?
N3 C2 . 1.373(3) ?
N3 C1 . 1.375(3) ?
N3 N4 . 1.409(3) ?
N4 H4A . 0.81(3) ?
N4 H4B . 0.93(3) ?
C2 C18 . 1.469(3) ?
C3 C12 . 1.516(3) ?
C3 C4 . 1.523(3) ?
C3 H3 . 1.0000 ?
C4 C5 . 1.520(3) ?
C4 H4C . 0.9900 ?
C4 H4D . 0.9900 ?
C5 C6 . 1.487(3) ?
C6 C11 . 1.386(3) ?
C6 C7 . 1.392(3) ?
C7 C8 . 1.381(4) ?
C7 H7 . 0.9500 ?
C8 C9 . 1.384(4) ?
C8 H8 . 0.9500 ?
C9 C10 . 1.378(4) ?
C9 H9 . 0.9500 ?
C10 C11 . 1.381(3) ?
C10 H10 . 0.9500 ?
C11 H11 . 0.9500 ?
C12 C17 . 1.390(3) ?
C12 C13 . 1.391(3) ?
C13 C14 . 1.387(4) ?
C14 C15 . 1.371(4) ?
C14 H14 . 0.9500 ?
C15 C16 . 1.378(4) ?
C15 H15 . 0.9500 ?
C16 C17 . 1.392(3) ?
C16 H16 . 0.9500 ?
C17 H17 . 0.9500 ?
C18 C23 . 1.393(3) ?
C18 C19 . 1.393(3) ?
C19 C20 . 1.388(3) ?
C19 H19 . 0.9500 ?
C20 C21 . 1.385(4) ?
C20 H20 . 0.9500 ?
C21 C22 . 1.384(3) ?
C21 C24 . 1.511(4) ?
C22 C23 . 1.385(3) ?
C22 H22 . 0.9500 ?
C23 H23 . 0.9500 ?
C24 H24A . 0.9800 ?
C24 H24B . 0.9800 ?
C24 H24C . 0.9800 ?

loop_
_geom_hbond_atom_site_label_D
_geom_hbond_atom_site_label_H
_geom_hbond_atom_site_label_A
_geom_hbond_site_symmetry_A
_geom_hbond_distance_DH
_geom_hbond_distance_HA
_geom_hbond_distance_DA
_geom_hbond_angle_DHA
_geom_hbond_publ_flag
N4 H4B S1 3_565 0.93(3) 2.77(3) 3.526(3) 139(2) yes

loop_
_geom_torsion_atom_site_label_1
_geom_torsion_atom_site_label_2
_geom_torsion_atom_site_label_3
_geom_torsion_atom_site_label_4
_geom_torsion_site_symmetry_1
_geom_torsion_site_symmetry_2
_geom_torsion_site_symmetry_3
_geom_torsion_site_symmetry_4
_geom_torsion
_geom_torsion_publ_flag
C1 N1 N2 C2 . . . . -0.7(2) ?
C3 N1 N2 C2 . . . . -178.69(18) ?
N2 N1 C1 N3 . . . . 0.1(2) ?
C3 N1 C1 N3 . . . . 178.02(19) ?
N2 N1 C1 S1 . . . . 176.98(16) ?
C3 N1 C1 S1 . . . . -5.1(3) ?
C2 N3 C1 N1 . . . . 0.5(2) ?
N4 N3 C1 N1 . . . . 178.9(2) ?
C2 N3 C1 S1 . . . . -176.44(17) ?
N4 N3 C1 S1 . . . . 2.0(3) ?
N1 N2 C2 N3 . . . . 1.0(2) ?
N1 N2 C2 C18 . . . . -179.51(19) ?
C1 N3 C2 N2 . . . . -1.0(2) ?
N4 N3 C2 N2 . . . . -179.4(2) ?
C1 N3 C2 C18 . . . . 179.5(2) ?
N4 N3 C2 C18 . . . . 1.1(4) ?
C1 N1 C3 C12 . . . . -82.3(3) ?
N2 N1 C3 C12 . . . . 95.4(2) ?
C1 N1 C3 C4 . . . . 154.4(2) ?
N2 N1 C3 C4 . . . . -27.9(3) ?
N1 C3 C4 C5 . . . . -59.6(2) ?
C12 C3 C4 C5 . . . . 178.04(19) ?
C3 C4 C5 O1 . . . . -28.0(3) ?
C3 C4 C5 C6 . . . . 153.21(19) ?
O1 C5 C6 C11 . . . . -177.3(2) ?
C4 C5 C6 C11 . . . . 1.4(3) ?
O1 C5 C6 C7 . . . . 1.7(3) ?
C4 C5 C6 C7 . . . . -179.6(2) ?
C11 C6 C7 C8 . . . . 0.0(4) ?
C5 C6 C7 C8 . . . . -179.1(2) ?
C6 C7 C8 C9 . . . . 2.0(4) ?
C7 C8 C9 C10 . . . . -2.3(4) ?
C8 C9 C10 C11 . . . . 0.5(4) ?
C9 C10 C11 C6 . . . . 1.5(4) ?
C7 C6 C11 C10 . . . . -1.7(4) ?
C5 C6 C11 C10 . . . . 177.3(2) ?
N1 C3 C12 C17 . . . . -36.0(3) ?
C4 C3 C12 C17 . . . . 85.5(3) ?
N1 C3 C12 C13 . . . . 145.1(2) ?
C4 C3 C12 C13 . . . . -93.4(3) ?
C17 C12 C13 C14 . . . . 1.6(4) ?
C3 C12 C13 C14 . . . . -179.5(2) ?
C17 C12 C13 Cl1 . . . . -178.24(19) ?
C3 C12 C13 Cl1 . . . . 0.7(3) ?
C12 C13 C14 C15 . . . . -0.7(4) ?
Cl1 C13 C14 C15 . . . . 179.1(2) ?
C13 C14 C15 C16 . . . . -0.7(4) ?
C14 C15 C16 C17 . . . . 1.1(4) ?
C13 C12 C17 C16 . . . . -1.1(4) ?
C3 C12 C17 C16 . . . . 180.0(2) ?
C15 C16 C17 C12 . . . . -0.3(4) ?
N2 C2 C18 C23 . . . . 36.4(3) ?
N3 C2 C18 C23 . . . . -144.2(2) ?
N2 C2 C18 C19 . . . . -140.3(2) ?
N3 C2 C18 C19 . . . . 39.1(3) ?
C23 C18 C19 C20 . . . . 0.1(3) ?
C2 C18 C19 C20 . . . . 176.8(2) ?
C18 C19 C20 C21 . . . . -0.3(4) ?
C19 C20 C21 C22 . . . . 0.4(4) ?
C19 C20 C21 C24 . . . . -179.8(2) ?
C20 C21 C22 C23 . . . . -0.4(4) ?
C24 C21 C22 C23 . . . . 179.7(2) ?
C21 C22 C23 C18 . . . . 0.3(4) ?
C19 C18 C23 C22 . . . . -0.1(3) ?
C2 C18 C23 C22 . . . . -176.9(2) ?
